data_2011321
loop_
_publ_author_name
'Lah, Nina'
'Leban, Ivan'
'Majcen-Le Mar\'echal, Alenka'
'Le Grel, Philippe'
'Robert, Albert'
'Sieler, Joachim'
'Giester, Gerald'

_publ_section_title
;
 From \a-carbamoyl-\a-cyanooxiranes to 3-halogenopyruvamides
;
_journal_issue 9
_journal_name_full 'Acta Crystallographica Section C'
_journal_page_first 1164
_journal_page_last 1167
_journal_paper_doi 10.1107/S0108270100008623
_journal_volume 56
_journal_year 2000
_chemical_formula_moiety 'C11 H11 Br N2 O2'
_chemical_formula_sum 'C11 H11 Br N2 O2'
_chemical_formula_weight 283.13
_chemical_name_systematic
;
 3-bromo-2-cyano-3-(4-methylphenyl)-2-hydroxypropanamide
;
_space_group_IT_number 14
_symmetry_cell_setting monoclinic
_symmetry_space_group_name_Hall '-P 2yab'
_symmetry_space_group_name_H-M 'P 1 21/a 1'
_audit_creation_method SHELX-97
_cell_angle_alpha 90.00
_cell_angle_beta 107.12(3)
_cell_angle_gamma 90.00
_cell_formula_units_Z 4
_cell_length_a 5.934(3)
_cell_length_b 33.653(6)
_cell_length_c 6.1770(10)
_cell_measurement_reflns_used 25
_cell_measurement_temperature 293(2)
_cell_measurement_theta_max 16
_cell_measurement_theta_min 8
_cell_volume 1178.9(7)
_computing_cell_refinement 'PARAM (Stewart et al., 1976)'
_computing_data_collection 'CAD-4 Software (Enraf-Nonius, 1994)'
_computing_data_reduction 'DATRD2 in NRCVAX (Gabe et al., 1989)'
_computing_molecular_graphics 'ORTEPIII (Burnett & Johnson, 1996)'
_computing_publication_material SHELXL97
_computing_structure_refinement 'SHELXL97 (Sheldrick, 1997)'
_computing_structure_solution 'SHELXS97 (Sheldrick, 1997)'
_diffrn_ambient_temperature 293(2)
_diffrn_measurement_device_type 'NONIUS CAD4'
_diffrn_measurement_method \w/2\q
_diffrn_radiation_monochromator graphite
_diffrn_radiation_source 'fine-focus sealed tube'
_diffrn_radiation_type MoK\a
_diffrn_radiation_wavelength .71073
_diffrn_reflns_av_R_equivalents .0774
_diffrn_reflns_av_sigmaI/netI .0511
_diffrn_reflns_limit_h_max 7
_diffrn_reflns_limit_h_min -7
_diffrn_reflns_limit_k_max 44
_diffrn_reflns_limit_k_min -44
_diffrn_reflns_limit_l_max 8
_diffrn_reflns_limit_l_min -8
_diffrn_reflns_number 11169
_diffrn_reflns_theta_full 27.97
_diffrn_reflns_theta_max 27.91
_diffrn_reflns_theta_min 1.21
_diffrn_standards_decay_% 1.9
_diffrn_standards_interval_count 500
_diffrn_standards_number 3
_exptl_absorpt_coefficient_mu 3.474
_exptl_absorpt_correction_T_max .8553
_exptl_absorpt_correction_T_min .6308
_exptl_absorpt_correction_type refdelf
_exptl_absorpt_process_details
;
Walker & Stuart, D (1983) Acta. Cryst. A39, 158-166
;
_exptl_crystal_colour colourless
_exptl_crystal_density_diffrn 1.595
_exptl_crystal_density_method 'not measured'
_exptl_crystal_description prismatic
_exptl_crystal_F_000 568
_exptl_crystal_size_max .12
_exptl_crystal_size_mid .10
_exptl_crystal_size_min .05
_refine_diff_density_max .541
_refine_diff_density_min -.510
_refine_ls_extinction_method none
_refine_ls_goodness_of_fit_ref .971
_refine_ls_hydrogen_treatment constr
_refine_ls_matrix_type full
_refine_ls_number_parameters 146
_refine_ls_number_reflns 2836
_refine_ls_number_restraints 0
_refine_ls_restrained_S_all .971
_refine_ls_R_factor_all .0831
_refine_ls_R_factor_gt .0401
_refine_ls_shift/su_max .001
_refine_ls_shift/su_mean .000
_refine_ls_structure_factor_coef Fsqd
_refine_ls_weighting_details 'w = 1/[\s^2^(Fo^2^)+(0.0705P)^2^+] where P=(Fo^2^+2Fc^2^)/3'
_refine_ls_weighting_scheme calc
_refine_ls_wR_factor_ref .1081
_reflns_number_gt 1851
_reflns_number_total 2836
_reflns_threshold_expression I>2\s(I)
_cod_data_source_file gd1105.cif
_cod_data_source_block II
_cod_depositor_comments
;
The following automatic conversions were performed:

'_geom_hbond_publ_flag' value 'Y' changed to 'y' according to
/home/saulius/struct/CIF-dictionaries/cif_core.dic dictionary named
'cif_core.dic' version 2.4.1 from 2010-06-29 (2 times).

Automatic conversion script
Id: cif_fix_values 1715 2011-07-08 13:25:40Z adriana 

The following automatic conversions were performed:

'_refine_ls_weighting_scheme' value 'calc w =
1/[\s^2^(Fo^2^)+(0.0705P)^2^+] where P=(Fo^2^+2Fc^2^)/3' was changed
to 'calc'. New tag '_refine_ls_weighting_details' was created. The
value of the new tag was set to 'w = 1/[\s^2^(Fo^2^)+(0.0705P)^2^+]
where P=(Fo^2^+2Fc^2^)/3'.

Automatic conversion script
Id: cif_fix_values 3143 2015-03-26 13:38:13Z robertas 
;
_cod_original_sg_symbol_H-M 'P 21/a'
_cod_database_code 2011321

loop_
_symmetry_equiv_pos_as_xyz
'x, y, z'
'-x+1/2, y+1/2, -z'
'-x, -y, -z'
'x-1/2, -y-1/2, z'

loop_
_atom_site_label
_atom_site_fract_x
_atom_site_fract_y
_atom_site_fract_z
_atom_site_U_iso_or_equiv
_atom_site_adp_type
_atom_site_calc_flag
_atom_site_refinement_flags
_atom_site_occupancy
_atom_site_disorder_assembly
_atom_site_disorder_group
_atom_site_type_symbol
N1 .3428(5) .20386(11) -.0062(5) .0629(9) Uani d . 1 . . N
H2A .2006 .2102 -.0799 .076 Uiso calc R 1 . . H
H2B .4532 .2058 -.0699 .076 Uiso calc R 1 . . H
C1 .3912(5) .19116(10) .2027(6) .0423(7) Uani d . 1 . . C
O1 .2511(4) .18707(9) .3114(5) .0628(7) Uani d . 1 . . O
C2 .6521(5) .17985(9) .3159(5) .0335(6) Uani d . 1 . . C
O2 .7794(4) .18555(8) .1622(4) .0458(6) Uani d . 1 . . O
H1 .9209 .1853 .2295 .069 Uiso calc R 1 . . H
C10 .7393(5) .20611(11) .5167(5) .0430(7) Uani d . 1 . . C
N2 .8137(6) .22568(11) .6711(5) .0665(9) Uani d . 1 . . N
C3 .6489(5) .13651(10) .3992(5) .0344(6) Uani d . 1 . . C
H4 .5452 .1359 .4968 .041 Uiso calc R 1 . . H
Br .96866(5) .122066(11) .58896(5) .04902(14) Uani d . 1 . . Br
C4 .5573(5) .10630(10) .2155(5) .0365(6) Uani d . 1 . . C
C5 .6653(6) .09796(11) .0501(5) .0476(8) Uani d . 1 . . C
H11 .8029 .1112 .0504 .057 Uiso calc R 1 . . H
C6 .5689(6) .06988(11) -.1165(5) .0501(8) Uani d . 1 . . C
H15 .6417 .0650 -.2281 .060 Uiso calc R 1 . . H
C7 .3659(6) .04903(11) -.1195(6) .0490(8) Uani d . 1 . . C
C8 .2618(6) .05736(11) .0473(6) .0528(9) Uani d . 1 . . C
H12 .1258 .0438 .0488 .063 Uiso calc R 1 . . H
C9 .3546(6) .08542(11) .2123(6) .0466(8) Uani d . 1 . . C
H10 .2804 .0904 .3228 .056 Uiso calc R 1 . . H
C11 .2620(8) .01864(13) -.2993(6) .0695(12) Uani d . 1 . . C
H17A .3568 .0169 -.4009 .104 Uiso calc R 1 . . H
H17B .1045 .0264 -.3823 .104 Uiso calc R 1 . . H
H17C .2582 -.0068 -.2296 .104 Uiso calc R 1 . . H

loop_
_atom_site_aniso_label
_atom_site_aniso_U_11
_atom_site_aniso_U_22
_atom_site_aniso_U_33
_atom_site_aniso_U_12
_atom_site_aniso_U_13
_atom_site_aniso_U_23
N1 .0498(15) .066(2) .0641(18) .0076(15) .0025(14) .0218(17)
C1 .0355(14) .0292(19) .0597(18) .0006(12) .0101(13) .0060(15)
O1 .0347(10) .071(2) .0892(18) .0031(11) .0282(12) .0118(15)
C2 .0303(12) .0346(18) .0370(13) -.0006(11) .0119(10) .0040(12)
O2 .0402(10) .0551(16) .0482(11) -.0055(11) .0225(9) .0114(11)
C10 .0392(14) .039(2) .0520(18) .0018(14) .0150(13) .0036(16)
N2 .0647(18) .062(3) .0671(18) -.0017(17) .0112(16) -.0132(18)
C3 .0355(13) .0327(17) .0388(14) .0069(12) .0168(11) .0085(13)
Br .04734(18) .0540(3) .04557(18) .01574(15) .01338(13) .01061(16)
C4 .0400(14) .0302(17) .0434(15) .0054(12) .0184(12) .0070(13)
C5 .0512(16) .045(2) .0555(18) -.0054(16) .0291(15) -.0004(17)
C6 .066(2) .041(2) .0496(18) .0000(17) .0272(16) -.0012(16)
C7 .0592(18) .032(2) .0503(17) .0059(15) .0080(15) .0051(15)
C8 .0468(17) .041(2) .071(2) -.0048(15) .0183(16) .0024(18)
C9 .0448(15) .042(2) .0577(19) .0010(14) .0229(14) .0027(16)
C11 .090(3) .050(3) .060(2) -.005(2) .007(2) -.0055(19)

loop_
_atom_type_symbol
_atom_type_description
_atom_type_scat_dispersion_real
_atom_type_scat_dispersion_imag
_atom_type_scat_source
C C .0033 .0016 'International Tables Vol C Tables 4.2.6.8 and 6.1.1.4'
H H .0000 .0000 'International Tables Vol C Tables 4.2.6.8 and 6.1.1.4'
O O .0106 .0060 'International Tables Vol C Tables 4.2.6.8 and 6.1.1.4'
N N .0061 .0033 'International Tables Vol C Tables 4.2.6.8 and 6.1.1.4'
Br Br -.2901 2.4595 'International Tables Vol C Tables 4.2.6.8 and 6.1.1.4'

loop_
_geom_angle_atom_site_label_1
_geom_angle_atom_site_label_2
_geom_angle_atom_site_label_3
_geom_angle
_geom_angle_publ_flag
C1 N1 H2A 120.0 ?
C1 N1 H2B 120.0 ?
H2A N1 H2B 120.0 ?
O1 C1 N1 126.3(3) yes
O1 C1 C2 118.4(3) yes
N1 C1 C2 115.2(3) yes
O2 C2 C10 111.2(2) yes
O2 C2 C1 109.3(2) yes
C10 C2 C1 106.7(2) yes
O2 C2 C3 114.8(2) yes
C10 C2 C3 108.6(2) yes
C1 C2 C3 105.9(2) yes
C2 O2 H1 109.5 ?
N2 C10 C2 177.6(3) yes
C4 C3 C2 115.1(2) yes
C4 C3 Br 110.67(19) yes
C2 C3 Br 108.98(18) yes
C4 C3 H4 107.3 ?
C2 C3 H4 107.3 ?
Br C3 H4 107.3 ?
C5 C4 C9 118.3(3) yes
C5 C4 C3 123.5(3) yes
C9 C4 C3 118.2(2) yes
C4 C5 C6 120.3(3) yes
C4 C5 H11 119.8 ?
C6 C5 H11 119.8 ?
C7 C6 C5 121.3(3) yes
C7 C6 H15 119.3 ?
C5 C6 H15 119.3 ?
C8 C7 C6 117.7(3) yes
C8 C7 C11 121.0(3) yes
C6 C7 C11 121.3(3) yes
C7 C8 C9 121.5(3) yes
C7 C8 H12 119.3 ?
C9 C8 H12 119.3 ?
C8 C9 C4 120.9(3) yes
C8 C9 H10 119.6 ?
C4 C9 H10 119.6 ?
C7 C11 H17A 109.5 ?
C7 C11 H17B 109.5 ?
H17A C11 H17B 109.5 ?
C7 C11 H17C 109.5 ?
H17A C11 H17C 109.5 ?
H17B C11 H17C 109.5 ?

loop_
_geom_bond_atom_site_label_1
_geom_bond_atom_site_label_2
_geom_bond_site_symmetry_2
_geom_bond_distance
_geom_bond_publ_flag
N1 C1 . 1.308(4) yes
N1 H2A . .8600 ?
N1 H2B . .8600 ?
C1 O1 . 1.221(4) yes
C1 C2 . 1.547(4) yes
C2 O2 . 1.390(3) yes
C2 C10 . 1.486(4) yes
C2 C3 . 1.548(4) yes
O2 H1 . .8200 ?
C10 N2 . 1.136(4) yes
C3 C4 . 1.501(4) yes
C3 Br . 1.975(3) yes
C3 H4 . .9800 ?
C4 C5 . 1.386(4) yes
C4 C9 . 1.388(4) yes
C5 C6 . 1.390(5) yes
C5 H11 . .9300 ?
C6 C7 . 1.390(5) yes
C6 H15 . .9300 ?
C7 C8 . 1.377(5) yes
C7 C11 . 1.502(5) yes
C8 C9 . 1.380(5) yes
C8 H12 . .9300 ?
C9 H10 . .9300 ?
C11 H17A . .9600 ?
C11 H17B . .9600 ?
C11 H17C . .9600 ?

loop_
_geom_hbond_atom_site_label_D
_geom_hbond_atom_site_label_H
_geom_hbond_atom_site_label_A
_geom_hbond_site_symmetry_A
_geom_hbond_distance_DH
_geom_hbond_distance_HA
_geom_hbond_distance_DA
_geom_hbond_angle_DHA
_geom_hbond_publ_flag
N1 H2B O2 . .86 2.15 2.567(4) 109.2 ?
N1 H2A N2 1_454 .86 2.41 3.269(5) 172.8 y
O2 H1 O1 1_655 .82 1.87 2.677(3) 165.8 y

loop_
_cod_related_entry_id
_cod_related_entry_database
_cod_related_entry_code
1 ChemSpider 21135583
